data_4343892
loop_
_publ_author_name
'Halbach, Robert L.'
'Teets, Thomas S.'
'Nocera, Daniel G.'

_publ_section_title
;
 Oxygen Reduction Mechanism of Monometallic Rhodium Hydride Complexes.
;
_journal_issue 15
_journal_name_full 'Inorganic chemistry'
_journal_page_first 7335
_journal_page_last 7344
_journal_paper_doi 10.1021/acs.inorgchem.5b00856
_journal_volume 54
_journal_year 2015
_chemical_formula_moiety 'C53 H58 Cl2 N P2 Rh, 2(C H2 Cl2)'
_chemical_formula_sum 'C55 H62 Cl6 N P2 Rh'
_chemical_formula_weight 1114.61
_chemical_name_systematic
; 
 ? 
;
_space_group_IT_number 61
_symmetry_cell_setting orthorhombic
_symmetry_space_group_name_Hall '-P 2ac 2ab'
_symmetry_space_group_name_H-M 'P b c a'
_atom_sites_solution_hydrogens geom
_atom_sites_solution_primary direct
_atom_sites_solution_secondary difmap
_audit_creation_method SHELXL-97
_cell_angle_alpha 90.00
_cell_angle_beta 90.00
_cell_angle_gamma 90.00
_cell_formula_units_Z 8
_cell_length_a 16.5395(7)
_cell_length_b 19.8373(8)
_cell_length_c 32.8349(13)
_cell_measurement_reflns_used 130532
_cell_measurement_temperature 100(2)
_cell_measurement_theta_max 30.69
_cell_measurement_theta_min 1.72
_cell_volume 10773.1(8)
_computing_cell_refinement 'Bruker SAINT'
_computing_data_collection 'Bruker APEX2'
_computing_data_reduction 'Bruker SAINT'
_computing_molecular_graphics 'Bruker SHELXTL'
_computing_publication_material 'Bruker SHELXTL'
_computing_structure_refinement 'SHELXL-97 (Sheldrick, 2008)'
_computing_structure_solution 'SHELXS-97 (Sheldrick, 2008)'
_diffrn_ambient_temperature 100(2)
_diffrn_measured_fraction_theta_full 0.990
_diffrn_measured_fraction_theta_max 0.990
_diffrn_measurement_device_type 'Bruker APEX-II CCD'
_diffrn_measurement_method '\f and \w scans'
_diffrn_radiation_monochromator graphite
_diffrn_radiation_source 'fine-focus sealed tube'
_diffrn_radiation_type MoK\a
_diffrn_radiation_wavelength 0.71073
_diffrn_reflns_av_R_equivalents 0.0376
_diffrn_reflns_av_sigmaI/netI 0.0223
_diffrn_reflns_limit_h_max 23
_diffrn_reflns_limit_h_min -23
_diffrn_reflns_limit_k_max 24
_diffrn_reflns_limit_k_min -28
_diffrn_reflns_limit_l_max 42
_diffrn_reflns_limit_l_min -47
_diffrn_reflns_number 130532
_diffrn_reflns_theta_full 30.69
_diffrn_reflns_theta_max 30.69
_diffrn_reflns_theta_min 1.72
_exptl_absorpt_coefficient_mu 0.711
_exptl_absorpt_correction_T_max 0.837
_exptl_absorpt_correction_T_min 0.723
_exptl_absorpt_correction_type multi-scan
_exptl_absorpt_process_details sadabs
_exptl_crystal_colour colorless
_exptl_crystal_density_diffrn 1.374
_exptl_crystal_density_method 'not measured'
_exptl_crystal_description block
_exptl_crystal_F_000 4608
_exptl_crystal_size_max 0.47
_exptl_crystal_size_mid 0.42
_exptl_crystal_size_min 0.25
_refine_diff_density_max 2.095
_refine_diff_density_min -1.762
_refine_diff_density_rms 0.096
_refine_ls_extinction_method none
_refine_ls_goodness_of_fit_ref 1.046
_refine_ls_hydrogen_treatment mixed
_refine_ls_matrix_type full
_refine_ls_number_parameters 596
_refine_ls_number_reflns 16540
_refine_ls_number_restraints 0
_refine_ls_restrained_S_all 1.046
_refine_ls_R_factor_all 0.0488
_refine_ls_R_factor_gt 0.0391
_refine_ls_shift/su_max 0.003
_refine_ls_shift/su_mean 0.000
_refine_ls_structure_factor_coef Fsqd
_refine_ls_weighting_details 'calc w=1/[\s^2^(Fo^2^)+(0.0559P)^2^+16.4429P] where P=(Fo^2^+2Fc^2^)/3'
_refine_ls_weighting_scheme calc
_refine_ls_wR_factor_gt 0.1055
_refine_ls_wR_factor_ref 0.1130
_reflns_number_gt 14029
_reflns_number_total 16712
_reflns_threshold_expression >2sigma(I)
_cod_data_source_file ic5b00856_si_003.cif
_cod_data_source_block 2c
_cod_depositor_comments
;
The following automatic conversions were performed:

'_symmetry_cell_setting' value 'Orthorhombic' changed to
'orthorhombic' according to
/usr/data/users/saulius/crontab/automatic-downloads/rss-feeds/ACS/lib/dictionaries/cif_core.dic
dictionary named 'cif_core.dic' version 2.4.2 from 2011-04-26.

Automatic conversion script
Id: cif_fix_values 3271 2015-04-21 07:52:19Z andrius 

 Adding full bibliography for 4343891--4343892.cif.
;
_cod_original_sg_symbol_H-M Pbca
_cod_database_code 4343892

loop_
_symmetry_equiv_pos_as_xyz
'x, y, z'
'-x+1/2, -y, z+1/2'
'-x, y+1/2, -z+1/2'
'x+1/2, -y+1/2, -z'
'-x, -y, -z'
'x-1/2, y, -z-1/2'
'x, -y-1/2, z-1/2'
'-x-1/2, y-1/2, z'

loop_
_atom_site_label
_atom_site_type_symbol
_atom_site_fract_x
_atom_site_fract_y
_atom_site_fract_z
_atom_site_U_iso_or_equiv
_atom_site_adp_type
_atom_site_occupancy
_atom_site_symmetry_multiplicity
_atom_site_calc_flag
_atom_site_refinement_flags
Rh1 Rh 1.081509(8) 0.440825(7) 0.871299(4) 0.01259(4) Uani 1 1 d .
H1 H 1.041(2) 0.4574(17) 0.8323(10) 0.042(9) Uiso 1 1 d .
Cl1 Cl 1.14804(3) 0.35412(2) 0.832769(15) 0.01956(9) Uani 1 1 d .
Cl2 Cl 1.13791(3) 0.41169(2) 0.939344(14) 0.01676(9) Uani 1 1 d .
Cl3 Cl 0.50409(4) 0.44903(4) 0.79186(2) 0.03956(15) Uani 1 1 d .
Cl4 Cl 0.64965(5) 0.36677(4) 0.79987(3) 0.0510(2) Uani 1 1 d .
P1 P 0.97258(3) 0.36718(2) 0.884420(15) 0.01343(9) Uani 1 1 d .
P2 P 1.18856(3) 0.51348(2) 0.855021(15) 0.01416(9) Uani 1 1 d .
C1 C 0.91988(11) 0.33465(10) 0.83978(6) 0.0167(4) Uani 1 1 d .
C2 C 0.91448(14) 0.37307(12) 0.80437(7) 0.0252(4) Uani 1 1 d .
H2 H 0.9399 0.4160 0.8033 0.030 Uiso 1 1 calc R
C3 C 0.87250(16) 0.34969(13) 0.77054(7) 0.0296(5) Uani 1 1 d .
H3 H 0.8698 0.3767 0.7467 0.036 Uiso 1 1 calc R
C4 C 0.83441(14) 0.28710(12) 0.77119(7) 0.0256(5) Uani 1 1 d .
C5 C 0.79084(18) 0.26116(15) 0.73400(9) 0.0379(6) Uani 1 1 d .
H5A H 0.7606 0.2203 0.7411 0.057 Uiso 1 1 calc R
H5B H 0.8303 0.2507 0.7127 0.057 Uiso 1 1 calc R
H5C H 0.7533 0.2957 0.7241 0.057 Uiso 1 1 calc R
Cl5 Cl 0.97900(8) 0.71996(6) 0.77583(3) 0.0704(3) Uani 1 1 d .
C6 C 0.83866(15) 0.24920(13) 0.80646(8) 0.0290(5) Uani 1 1 d .
H6 H 0.8121 0.2068 0.8076 0.035 Uiso 1 1 calc R
Cl6 Cl 0.91140(10) 0.64922(7) 0.70656(7) 0.1426(10) Uani 1 1 d .
C7 C 0.88128(15) 0.27216(12) 0.84033(7) 0.0265(5) Uani 1 1 d .
H7 H 0.8841 0.2449 0.8641 0.032 Uiso 1 1 calc R
C8 C 0.89288(11) 0.40737(10) 0.91413(6) 0.0151(3) Uani 1 1 d .
C9 C 0.91436(11) 0.43576(10) 0.95160(6) 0.0161(3) Uani 1 1 d .
H9 H 0.9689 0.4334 0.9606 0.019 Uiso 1 1 calc R
C10 C 0.85686(12) 0.46731(10) 0.97575(6) 0.0174(4) Uani 1 1 d .
H10 H 0.8726 0.4867 1.0010 0.021 Uiso 1 1 calc R
C11 C 0.77563(12) 0.47091(11) 0.96339(7) 0.0200(4) Uani 1 1 d .
C12 C 0.71409(14) 0.50566(14) 0.98973(8) 0.0309(5) Uani 1 1 d .
H12A H 0.6985 0.4758 1.0122 0.046 Uiso 1 1 calc R
H12B H 0.6663 0.5166 0.9734 0.046 Uiso 1 1 calc R
H12C H 0.7374 0.5472 1.0008 0.046 Uiso 1 1 calc R
C13 C 0.75484(13) 0.44186(12) 0.92616(7) 0.0243(4) Uani 1 1 d .
H13 H 0.7001 0.4433 0.9174 0.029 Uiso 1 1 calc R
C14 C 0.81256(12) 0.41079(11) 0.90153(7) 0.0205(4) Uani 1 1 d .
H14 H 0.7971 0.3919 0.8761 0.025 Uiso 1 1 calc R
C15 C 0.99269(12) 0.29098(10) 0.91411(6) 0.0168(4) Uani 1 1 d .
C16 C 1.06425(13) 0.25483(11) 0.90906(7) 0.0206(4) Uani 1 1 d .
H16 H 1.1054 0.2719 0.8917 0.025 Uiso 1 1 calc R
C17 C 1.07585(14) 0.19375(11) 0.92938(8) 0.0246(4) Uani 1 1 d .
H17 H 1.1248 0.1695 0.9255 0.030 Uiso 1 1 calc R
C18 C 1.01684(14) 0.16772(11) 0.95533(7) 0.0235(4) Uani 1 1 d .
C19 C 1.02985(18) 0.10208(13) 0.97762(8) 0.0332(5) Uani 1 1 d .
H19A H 1.0408 0.0662 0.9579 0.050 Uiso 1 1 calc R
H19B H 0.9812 0.0908 0.9933 0.050 Uiso 1 1 calc R
H19C H 1.0759 0.1066 0.9962 0.050 Uiso 1 1 calc R
C20 C 0.94594(15) 0.20414(12) 0.96047(7) 0.0265(5) Uani 1 1 d .
H20 H 0.9049 0.1870 0.9778 0.032 Uiso 1 1 calc R
C21 C 0.93395(14) 0.26536(11) 0.94064(7) 0.0231(4) Uani 1 1 d .
H21 H 0.8855 0.2900 0.9451 0.028 Uiso 1 1 calc R
C22 C 1.29150(12) 0.48859(11) 0.86812(6) 0.0173(4) Uani 1 1 d .
C23 C 1.35136(13) 0.53827(12) 0.86730(8) 0.0243(4) Uani 1 1 d .
H23 H 1.3378 0.5828 0.8592 0.029 Uiso 1 1 calc R
C24 C 1.43038(13) 0.52327(12) 0.87817(8) 0.0247(4) Uani 1 1 d .
H24 H 1.4704 0.5576 0.8773 0.030 Uiso 1 1 calc R
C25 C 1.45174(12) 0.45865(12) 0.89035(7) 0.0216(4) Uani 1 1 d .
C26 C 1.53779(13) 0.44329(13) 0.90219(8) 0.0274(5) Uani 1 1 d .
H26A H 1.5633 0.4841 0.9130 0.041 Uiso 1 1 calc R
H26B H 1.5677 0.4278 0.8782 0.041 Uiso 1 1 calc R
H26C H 1.5383 0.4080 0.9231 0.041 Uiso 1 1 calc R
C27 C 1.39227(13) 0.40910(12) 0.89079(8) 0.0254(4) Uani 1 1 d .
H27 H 1.4062 0.3645 0.8986 0.030 Uiso 1 1 calc R
C28 C 1.31257(13) 0.42366(11) 0.87993(7) 0.0228(4) Uani 1 1 d .
H28 H 1.2727 0.3892 0.8806 0.027 Uiso 1 1 calc R
C29 C 1.18577(12) 0.59529(10) 0.88019(6) 0.0159(3) Uani 1 1 d .
C30 C 1.20181(12) 0.65657(10) 0.86098(6) 0.0180(4) Uani 1 1 d .
H30 H 1.2071 0.6582 0.8322 0.022 Uiso 1 1 calc R
C31 C 1.21014(12) 0.71539(10) 0.88379(7) 0.0187(4) Uani 1 1 d .
H31 H 1.2213 0.7567 0.8703 0.022 Uiso 1 1 calc R
C32 C 1.21302(15) 0.77740(12) 0.95095(7) 0.0265(5) Uani 1 1 d .
H32A H 1.1656 0.8065 0.9476 0.040 Uiso 1 1 calc R
H32B H 1.2614 0.8015 0.9418 0.040 Uiso 1 1 calc R
H32C H 1.2191 0.7653 0.9797 0.040 Uiso 1 1 calc R
C33 C 1.20234(12) 0.71461(10) 0.92606(6) 0.0188(4) Uani 1 1 d .
C34 C 1.18555(13) 0.65320(11) 0.94511(6) 0.0193(4) Uani 1 1 d .
H34 H 1.1797 0.6518 0.9739 0.023 Uiso 1 1 calc R
C35 C 1.17732(12) 0.59418(10) 0.92267(6) 0.0180(4) Uani 1 1 d .
H35 H 1.1659 0.5529 0.9362 0.022 Uiso 1 1 calc R
C36 C 1.19200(12) 0.53238(10) 0.80097(6) 0.0179(4) Uani 1 1 d .
C37 C 1.12754(13) 0.56764(11) 0.78324(6) 0.0203(4) Uani 1 1 d .
H37 H 1.0852 0.5844 0.7999 0.024 Uiso 1 1 calc R
C38 C 1.12514(15) 0.57822(12) 0.74148(7) 0.0245(4) Uani 1 1 d .
H38 H 1.0816 0.6029 0.7300 0.029 Uiso 1 1 calc R
C39 C 1.18609(16) 0.55299(12) 0.71609(7) 0.0260(5) Uani 1 1 d .
C40 C 1.1799(2) 0.56012(15) 0.67053(7) 0.0363(6) Uani 1 1 d .
H40A H 1.1955 0.5176 0.6575 0.054 Uiso 1 1 calc R
H40B H 1.2161 0.5962 0.6613 0.054 Uiso 1 1 calc R
H40C H 1.1241 0.5713 0.6631 0.054 Uiso 1 1 calc R
C41 C 1.25048(15) 0.51917(13) 0.73398(7) 0.0289(5) Uani 1 1 d .
H41 H 1.2931 0.5027 0.7173 0.035 Uiso 1 1 calc R
C42 C 1.25380(14) 0.50886(12) 0.77595(7) 0.0247(4) Uani 1 1 d .
H42 H 1.2985 0.4857 0.7875 0.030 Uiso 1 1 calc R
C43 C 1.02225(11) 0.51645(10) 0.89136(6) 0.0156(3) Uani 1 1 d .
N1 N 0.98672(11) 0.56382(9) 0.90072(6) 0.0187(3) Uani 1 1 d .
C44 C 0.94236(12) 0.62518(10) 0.90979(6) 0.0163(3) Uani 1 1 d .
C45 C 0.98132(13) 0.68337(10) 0.88618(6) 0.0191(4) Uani 1 1 d .
H45A H 0.9808 0.6734 0.8566 0.023 Uiso 1 1 calc R
H45B H 1.0382 0.6892 0.8949 0.023 Uiso 1 1 calc R
C46 C 0.85453(12) 0.61515(11) 0.89554(7) 0.0206(4) Uani 1 1 d .
H46A H 0.8534 0.6052 0.8660 0.025 Uiso 1 1 calc R
H46B H 0.8298 0.5767 0.9102 0.025 Uiso 1 1 calc R
C47 C 0.94502(14) 0.63924(11) 0.95564(6) 0.0215(4) Uani 1 1 d .
H47A H 1.0017 0.6447 0.9647 0.026 Uiso 1 1 calc R
H47B H 0.9208 0.6011 0.9708 0.026 Uiso 1 1 calc R
C48 C 0.89706(16) 0.70430(11) 0.96410(7) 0.0260(4) Uani 1 1 d .
H48 H 0.8980 0.7144 0.9939 0.031 Uiso 1 1 calc R
C49 C 0.93486(17) 0.76326(11) 0.94049(8) 0.0283(5) Uani 1 1 d .
H49A H 0.9043 0.8051 0.9461 0.034 Uiso 1 1 calc R
H49B H 0.9914 0.7701 0.9495 0.034 Uiso 1 1 calc R
C50 C 0.93324(14) 0.74822(11) 0.89476(7) 0.0237(4) Uani 1 1 d .
H50 H 0.9580 0.7867 0.8795 0.028 Uiso 1 1 calc R
C51 C 0.84508(15) 0.73862(12) 0.88083(8) 0.0277(5) Uani 1 1 d .
H51A H 0.8140 0.7805 0.8859 0.033 Uiso 1 1 calc R
H51B H 0.8436 0.7290 0.8512 0.033 Uiso 1 1 calc R
C52 C 0.80691(13) 0.68006(12) 0.90432(8) 0.0257(4) Uani 1 1 d .
H52 H 0.7495 0.6742 0.8955 0.031 Uiso 1 1 calc R
C53 C 0.80947(15) 0.69483(13) 0.95000(8) 0.0290(5) Uani 1 1 d .
H53A H 0.7845 0.6570 0.9651 0.035 Uiso 1 1 calc R
H53B H 0.7781 0.7362 0.9559 0.035 Uiso 1 1 calc R
C54 C 0.58029(16) 0.40370(14) 0.76593(8) 0.0323(5) Uani 1 1 d .
H54A H 0.5549 0.3680 0.7492 0.039 Uiso 1 1 calc R
H54B H 0.6095 0.4346 0.7474 0.039 Uiso 1 1 calc R
C55 C 0.9453(2) 0.72304(16) 0.72600(9) 0.0414(7) Uani 1 1 d .
H55A H 0.9012 0.7566 0.7243 0.050 Uiso 1 1 calc R
H55B H 0.9902 0.7394 0.7086 0.050 Uiso 1 1 calc R

loop_
_atom_site_aniso_label
_atom_site_aniso_U_11
_atom_site_aniso_U_22
_atom_site_aniso_U_33
_atom_site_aniso_U_23
_atom_site_aniso_U_13
_atom_site_aniso_U_12
Rh1 0.01225(7) 0.01205(7) 0.01347(7) -0.00005(5) -0.00034(5) 0.00000(5)
Cl1 0.0210(2) 0.0183(2) 0.0194(2) -0.00357(17) 0.00298(17) 0.00192(17)
Cl2 0.0179(2) 0.0161(2) 0.0163(2) 0.00061(16) -0.00251(15) 0.00075(16)
Cl3 0.0346(3) 0.0470(4) 0.0371(3) -0.0124(3) 0.0082(3) -0.0016(3)
Cl4 0.0507(4) 0.0438(4) 0.0586(5) 0.0178(4) 0.0018(4) 0.0075(3)
P1 0.0131(2) 0.0131(2) 0.0142(2) -0.00049(17) -0.00094(16) -0.00051(16)
P2 0.0134(2) 0.0138(2) 0.0154(2) 0.00143(17) -0.00032(16) -0.00020(16)
C1 0.0156(8) 0.0171(9) 0.0173(9) -0.0034(7) -0.0012(6) -0.0003(7)
C2 0.0302(11) 0.0228(10) 0.0226(10) 0.0028(8) -0.0092(8) -0.0048(8)
C3 0.0333(12) 0.0320(12) 0.0235(11) 0.0034(9) -0.0123(9) -0.0027(10)
C4 0.0238(10) 0.0275(11) 0.0255(11) -0.0096(9) -0.0086(8) 0.0047(8)
C5 0.0411(14) 0.0376(14) 0.0352(13) -0.0127(11) -0.0203(11) 0.0029(11)
Cl5 0.1043(8) 0.0737(6) 0.0334(4) 0.0030(4) -0.0012(5) 0.0254(6)
C6 0.0338(12) 0.0228(10) 0.0305(12) -0.0049(9) -0.0090(9) -0.0065(9)
Cl6 0.1167(12) 0.0629(7) 0.248(2) -0.0735(11) -0.1230(14) 0.0335(7)
C7 0.0335(12) 0.0227(10) 0.0231(10) 0.0001(8) -0.0050(9) -0.0087(9)
C8 0.0146(8) 0.0134(8) 0.0172(8) -0.0003(7) 0.0001(6) -0.0003(6)
C9 0.0144(8) 0.0179(9) 0.0159(8) 0.0014(7) -0.0004(6) -0.0005(7)
C10 0.0185(9) 0.0186(9) 0.0152(8) 0.0000(7) 0.0022(7) -0.0018(7)
C11 0.0163(8) 0.0193(9) 0.0244(10) -0.0015(8) 0.0045(7) -0.0002(7)
C12 0.0186(10) 0.0362(13) 0.0380(13) -0.0107(11) 0.0064(9) 0.0007(9)
C13 0.0132(8) 0.0287(11) 0.0311(11) -0.0052(9) -0.0010(8) 0.0000(8)
C14 0.0148(8) 0.0225(10) 0.0242(10) -0.0046(8) -0.0030(7) 0.0000(7)
C15 0.0182(8) 0.0153(8) 0.0168(9) 0.0004(7) -0.0021(7) -0.0010(7)
C16 0.0190(9) 0.0168(9) 0.0260(10) 0.0009(8) 0.0008(8) 0.0001(7)
C17 0.0237(10) 0.0177(10) 0.0325(12) 0.0019(9) -0.0016(8) 0.0036(8)
C18 0.0320(11) 0.0174(9) 0.0212(10) 0.0014(8) -0.0030(8) 0.0018(8)
C19 0.0467(15) 0.0221(11) 0.0308(12) 0.0081(9) 0.0002(11) 0.0055(10)
C20 0.0318(11) 0.0238(11) 0.0238(10) 0.0060(9) 0.0066(9) 0.0007(9)
C21 0.0237(10) 0.0203(10) 0.0254(10) 0.0038(8) 0.0044(8) 0.0023(8)
C22 0.0147(8) 0.0190(9) 0.0184(9) 0.0025(7) -0.0004(7) 0.0007(7)
C23 0.0178(9) 0.0193(10) 0.0359(12) 0.0032(9) -0.0024(8) -0.0005(8)
C24 0.0166(9) 0.0228(10) 0.0348(12) 0.0000(9) -0.0023(8) -0.0032(8)
C25 0.0159(9) 0.0272(10) 0.0216(10) 0.0017(8) -0.0008(7) 0.0023(8)
C26 0.0169(9) 0.0344(12) 0.0309(12) 0.0021(10) -0.0039(8) 0.0036(8)
C27 0.0180(9) 0.0221(10) 0.0361(12) 0.0081(9) 0.0002(8) 0.0029(8)
C28 0.0168(9) 0.0193(9) 0.0323(11) 0.0044(8) -0.0001(8) 0.0002(7)
C29 0.0157(8) 0.0150(8) 0.0170(8) 0.0015(7) -0.0011(6) -0.0010(7)
C30 0.0206(9) 0.0173(9) 0.0161(8) 0.0023(7) 0.0006(7) -0.0014(7)
C31 0.0196(9) 0.0142(8) 0.0223(9) 0.0034(7) -0.0003(7) -0.0037(7)
C32 0.0345(12) 0.0193(10) 0.0257(11) -0.0023(8) -0.0025(9) -0.0084(9)
C33 0.0189(9) 0.0168(9) 0.0205(9) -0.0004(7) -0.0027(7) -0.0041(7)
C34 0.0226(9) 0.0194(9) 0.0160(9) 0.0018(7) -0.0009(7) -0.0040(7)
C35 0.0206(9) 0.0158(9) 0.0175(9) 0.0030(7) -0.0008(7) -0.0032(7)
C36 0.0190(9) 0.0172(9) 0.0174(9) 0.0011(7) 0.0011(7) -0.0016(7)
C37 0.0226(9) 0.0208(10) 0.0174(9) 0.0005(7) 0.0007(7) 0.0012(8)
C38 0.0311(11) 0.0220(10) 0.0205(10) 0.0036(8) -0.0027(8) 0.0011(9)
C39 0.0351(12) 0.0257(11) 0.0172(9) 0.0005(8) 0.0021(8) -0.0068(9)
C40 0.0515(16) 0.0402(15) 0.0170(10) 0.0044(10) 0.0038(10) -0.0071(12)
C41 0.0282(11) 0.0369(13) 0.0216(10) -0.0026(9) 0.0083(9) -0.0009(10)
C42 0.0213(9) 0.0303(11) 0.0226(10) 0.0004(9) 0.0033(8) 0.0033(8)
C43 0.0142(8) 0.0165(8) 0.0162(8) 0.0021(7) -0.0011(6) -0.0018(6)
N1 0.0190(8) 0.0151(8) 0.0221(8) 0.0006(6) 0.0010(6) 0.0009(6)
C44 0.0175(8) 0.0130(8) 0.0184(9) -0.0001(7) 0.0010(7) 0.0022(7)
C45 0.0213(9) 0.0161(9) 0.0200(9) 0.0021(7) 0.0030(7) 0.0008(7)
C46 0.0180(9) 0.0192(9) 0.0246(10) -0.0033(8) -0.0001(7) 0.0010(7)
C47 0.0279(10) 0.0197(9) 0.0168(9) 0.0016(8) 0.0001(8) -0.0005(8)
C48 0.0383(12) 0.0190(10) 0.0206(10) -0.0038(8) 0.0060(9) 0.0007(9)
C49 0.0406(13) 0.0159(10) 0.0284(11) -0.0049(8) 0.0041(10) -0.0011(9)
C50 0.0307(11) 0.0159(9) 0.0246(10) 0.0031(8) 0.0045(8) 0.0021(8)
C51 0.0314(11) 0.0237(11) 0.0281(11) 0.0031(9) 0.0007(9) 0.0108(9)
C52 0.0193(9) 0.0258(11) 0.0320(12) -0.0007(9) 0.0017(8) 0.0068(8)
C53 0.0318(12) 0.0256(11) 0.0296(12) -0.0019(9) 0.0120(9) 0.0067(9)
C54 0.0387(14) 0.0288(12) 0.0294(12) -0.0033(10) 0.0073(10) 0.0012(10)
C55 0.0452(16) 0.0403(15) 0.0388(15) 0.0071(12) -0.0126(12) -0.0030(13)

loop_
_atom_type_symbol
_atom_type_description
_atom_type_scat_dispersion_real
_atom_type_scat_dispersion_imag
_atom_type_scat_source
C C 0.0033 0.0016 'International Tables Vol C Tables 4.2.6.8 and 6.1.1.4'
H H 0.0000 0.0000 'International Tables Vol C Tables 4.2.6.8 and 6.1.1.4'
N N 0.0061 0.0033 'International Tables Vol C Tables 4.2.6.8 and 6.1.1.4'
P P 0.1023 0.0942 'International Tables Vol C Tables 4.2.6.8 and 6.1.1.4'
Cl Cl 0.1484 0.1585 'International Tables Vol C Tables 4.2.6.8 and 6.1.1.4'
Rh Rh -1.1178 0.9187 'International Tables Vol C Tables 4.2.6.8 and 6.1.1.4'

loop_
_geom_angle_atom_site_label_1
_geom_angle_atom_site_label_2
_geom_angle_atom_site_label_3
_geom_angle
C43 Rh1 P2 89.04(6)
C43 Rh1 P1 91.81(6)
P2 Rh1 P1 177.344(18)
C43 Rh1 Cl1 168.39(6)
P2 Rh1 Cl1 88.522(18)
P1 Rh1 Cl1 90.150(18)
C43 Rh1 Cl2 93.74(6)
P2 Rh1 Cl2 93.689(17)
P1 Rh1 Cl2 88.768(17)
Cl1 Rh1 Cl2 97.747(17)
C43 Rh1 H1 83.7(13)
P2 Rh1 H1 90.5(13)
P1 Rh1 H1 87.1(13)
Cl1 Rh1 H1 84.9(13)
Cl2 Rh1 H1 175.1(14)
C1 P1 C8 103.84(9)
C1 P1 C15 102.87(9)
C8 P1 C15 101.98(9)
C1 P1 Rh1 115.95(7)
C8 P1 Rh1 112.27(6)
C15 P1 Rh1 118.05(7)
C36 P2 C29 105.09(9)
C36 P2 C22 104.91(9)
C29 P2 C22 99.07(9)
C36 P2 Rh1 111.94(7)
C29 P2 Rh1 115.16(7)
C22 P2 Rh1 118.99(7)
C2 C1 C7 117.88(19)
C2 C1 P1 120.52(16)
C7 C1 P1 121.55(17)
C3 C2 C1 121.1(2)
C3 C2 H2 119.4
C1 C2 H2 119.4
C2 C3 C4 120.8(2)
C2 C3 H3 119.6
C4 C3 H3 119.6
C6 C4 C3 118.3(2)
C6 C4 C5 121.1(2)
C3 C4 C5 120.5(2)
C4 C5 H5A 109.5
C4 C5 H5B 109.5
H5A C5 H5B 109.5
C4 C5 H5C 109.5
H5A C5 H5C 109.5
H5B C5 H5C 109.5
C4 C6 C7 121.1(2)
C4 C6 H6 119.4
C7 C6 H6 119.4
C6 C7 C1 120.8(2)
C6 C7 H7 119.6
C1 C7 H7 119.6
C14 C8 C9 118.94(18)
C14 C8 P1 123.48(15)
C9 C8 P1 117.58(14)
C10 C9 C8 120.67(18)
C10 C9 H9 119.7
C8 C9 H9 119.7
C9 C10 C11 120.89(19)
C9 C10 H10 119.6
C11 C10 H10 119.6
C13 C11 C10 117.88(19)
C13 C11 C12 121.8(2)
C10 C11 C12 120.3(2)
C11 C12 H12A 109.5
C11 C12 H12B 109.5
H12A C12 H12B 109.5
C11 C12 H12C 109.5
H12A C12 H12C 109.5
H12B C12 H12C 109.5
C14 C13 C11 121.5(2)
C14 C13 H13 119.3
C11 C13 H13 119.3
C8 C14 C13 120.1(2)
C8 C14 H14 119.9
C13 C14 H14 119.9
C16 C15 C21 118.46(19)
C16 C15 P1 121.07(16)
C21 C15 P1 120.35(16)
C15 C16 C17 120.4(2)
C15 C16 H16 119.8
C17 C16 H16 119.8
C18 C17 C16 121.1(2)
C18 C17 H17 119.4
C16 C17 H17 119.4
C20 C18 C17 118.2(2)
C20 C18 C19 120.7(2)
C17 C18 C19 121.1(2)
C18 C19 H19A 109.5
C18 C19 H19B 109.5
H19A C19 H19B 109.5
C18 C19 H19C 109.5
H19A C19 H19C 109.5
H19B C19 H19C 109.5
C18 C20 C21 121.2(2)
C18 C20 H20 119.4
C21 C20 H20 119.4
C20 C21 C15 120.6(2)
C20 C21 H21 119.7
C15 C21 H21 119.7
C28 C22 C23 118.78(19)
C28 C22 P2 123.42(16)
C23 C22 P2 117.77(16)
C24 C23 C22 120.8(2)
C24 C23 H23 119.6
C22 C23 H23 119.6
C23 C24 C25 120.8(2)
C23 C24 H24 119.6
C25 C24 H24 119.6
C24 C25 C27 118.4(2)
C24 C25 C26 120.1(2)
C27 C25 C26 121.5(2)
C25 C26 H26A 109.5
C25 C26 H26B 109.5
H26A C26 H26B 109.5
C25 C26 H26C 109.5
H26A C26 H26C 109.5
H26B C26 H26C 109.5
C25 C27 C28 121.3(2)
C25 C27 H27 119.4
C28 C27 H27 119.4
C22 C28 C27 120.0(2)
C22 C28 H28 120.0
C27 C28 H28 120.0
C30 C29 C35 118.86(18)
C30 C29 P2 124.49(16)
C35 C29 P2 116.09(15)
C31 C30 C29 120.35(19)
C31 C30 H30 119.8
C29 C30 H30 119.8
C30 C31 C33 121.12(19)
C30 C31 H31 119.4
C33 C31 H31 119.4
C33 C32 H32A 109.5
C33 C32 H32B 109.5
H32A C32 H32B 109.5
C33 C32 H32C 109.5
H32A C32 H32C 109.5
H32B C32 H32C 109.5
C31 C33 C34 118.29(19)
C31 C33 C32 121.49(19)
C34 C33 C32 120.22(19)
C35 C34 C33 121.09(19)
C35 C34 H34 119.5
C33 C34 H34 119.5
C34 C35 C29 120.29(18)
C34 C35 H35 119.9
C29 C35 H35 119.9
C42 C36 C37 118.72(19)
C42 C36 P2 122.07(16)
C37 C36 P2 119.04(15)
C38 C37 C36 120.5(2)
C38 C37 H37 119.7
C36 C37 H37 119.7
C37 C38 C39 120.9(2)
C37 C38 H38 119.6
C39 C38 H38 119.6
C41 C39 C38 118.2(2)
C41 C39 C40 121.2(2)
C38 C39 C40 120.6(2)
C39 C40 H40A 109.5
C39 C40 H40B 109.5
H40A C40 H40B 109.5
C39 C40 H40C 109.5
H40A C40 H40C 109.5
H40B C40 H40C 109.5
C39 C41 C42 121.3(2)
C39 C41 H41 119.4
C42 C41 H41 119.4
C36 C42 C41 120.4(2)
C36 C42 H42 119.8
C41 C42 H42 119.8
N1 C43 Rh1 175.20(18)
C43 N1 C44 176.2(2)
N1 C44 C47 109.86(17)
N1 C44 C45 108.38(16)
C47 C44 C45 110.35(17)
N1 C44 C46 107.84(16)
C47 C44 C46 110.45(17)
C45 C44 C46 109.91(17)
C44 C45 C50 108.67(17)
C44 C45 H45A 110.0
C50 C45 H45A 110.0
C44 C45 H45B 110.0
C50 C45 H45B 110.0
H45A C45 H45B 108.3
C52 C46 C44 108.57(17)
C52 C46 H46A 110.0
C44 C46 H46A 110.0
C52 C46 H46B 110.0
C44 C46 H46B 110.0
H46A C46 H46B 108.4
C44 C47 C48 108.37(17)
C44 C47 H47A 110.0
C48 C47 H47A 110.0
C44 C47 H47B 110.0
C48 C47 H47B 110.0
H47A C47 H47B 108.4
C53 C48 C49 109.0(2)
C53 C48 C47 109.25(19)
C49 C48 C47 109.72(19)
C53 C48 H48 109.6
C49 C48 H48 109.6
C47 C48 H48 109.6
C50 C49 C48 109.85(19)
C50 C49 H49A 109.7
C48 C49 H49A 109.7
C50 C49 H49B 109.7
C48 C49 H49B 109.7
H49A C49 H49B 108.2
C49 C50 C45 109.47(19)
C49 C50 C51 109.4(2)
C45 C50 C51 109.37(19)
C49 C50 H50 109.5
C45 C50 H50 109.5
C51 C50 H50 109.5
C52 C51 C50 109.56(19)
C52 C51 H51A 109.8
C50 C51 H51A 109.8
C52 C51 H51B 109.8
C50 C51 H51B 109.8
H51A C51 H51B 108.2
C53 C52 C51 109.7(2)
C53 C52 C46 109.30(19)
C51 C52 C46 109.27(18)
C53 C52 H52 109.5
C51 C52 H52 109.5
C46 C52 H52 109.5
C52 C53 C48 110.24(18)
C52 C53 H53A 109.6
C48 C53 H53A 109.6
C52 C53 H53B 109.6
C48 C53 H53B 109.6
H53A C53 H53B 108.1
Cl4 C54 Cl3 111.84(15)
Cl4 C54 H54A 109.2
Cl3 C54 H54A 109.2
Cl4 C54 H54B 109.2
Cl3 C54 H54B 109.2
H54A C54 H54B 107.9
Cl6 C55 Cl5 115.65(19)
Cl6 C55 H55A 108.4
Cl5 C55 H55A 108.4
Cl6 C55 H55B 108.4
Cl5 C55 H55B 108.4
H55A C55 H55B 107.4

loop_
_geom_bond_atom_site_label_1
_geom_bond_atom_site_label_2
_geom_bond_distance
Rh1 C43 1.909(2)
Rh1 P2 2.3447(5)
Rh1 P1 2.3592(5)
Rh1 Cl1 2.4021(5)
Rh1 Cl2 2.4892(5)
Rh1 H1 1.48(3)
Cl3 C54 1.767(3)
Cl4 C54 1.759(3)
P1 C1 1.823(2)
P1 C8 1.823(2)
P1 C15 1.829(2)
P2 C36 1.815(2)
P2 C29 1.822(2)
P2 C22 1.824(2)
C1 C2 1.393(3)
C1 C7 1.394(3)
C2 C3 1.390(3)
C2 H2 0.9500
C3 C4 1.392(4)
C3 H3 0.9500
C4 C6 1.382(4)
C4 C5 1.509(3)
C5 H5A 0.9800
C5 H5B 0.9800
C5 H5C 0.9800
Cl5 C55 1.729(3)
C6 C7 1.393(3)
C6 H6 0.9500
Cl6 C55 1.693(3)
C7 H7 0.9500
C8 C14 1.393(3)
C8 C9 1.399(3)
C9 C10 1.387(3)
C9 H9 0.9500
C10 C11 1.405(3)
C10 H10 0.9500
C11 C13 1.395(3)
C11 C12 1.503(3)
C12 H12A 0.9800
C12 H12B 0.9800
C12 H12C 0.9800
C13 C14 1.395(3)
C13 H13 0.9500
C14 H14 0.9500
C15 C16 1.394(3)
C15 C21 1.400(3)
C16 C17 1.396(3)
C16 H16 0.9500
C17 C18 1.395(3)
C17 H17 0.9500
C18 C20 1.388(3)
C18 C19 1.509(3)
C19 H19A 0.9800
C19 H19B 0.9800
C19 H19C 0.9800
C20 C21 1.392(3)
C20 H20 0.9500
C21 H21 0.9500
C22 C28 1.390(3)
C22 C23 1.397(3)
C23 C24 1.387(3)
C23 H23 0.9500
C24 C25 1.389(3)
C24 H24 0.9500
C25 C27 1.391(3)
C25 C26 1.507(3)
C26 H26A 0.9800
C26 H26B 0.9800
C26 H26C 0.9800
C27 C28 1.396(3)
C27 H27 0.9500
C28 H28 0.9500
C29 C30 1.395(3)
C29 C35 1.402(3)
C30 C31 1.394(3)
C30 H30 0.9500
C31 C33 1.394(3)
C31 H31 0.9500
C32 C33 1.500(3)
C32 H32A 0.9800
C32 H32B 0.9800
C32 H32C 0.9800
C33 C34 1.397(3)
C34 C35 1.390(3)
C34 H34 0.9500
C35 H35 0.9500
C36 C42 1.392(3)
C36 C37 1.402(3)
C37 C38 1.388(3)
C37 H37 0.9500
C38 C39 1.401(3)
C38 H38 0.9500
C39 C41 1.389(4)
C39 C40 1.506(3)
C40 H40A 0.9800
C40 H40B 0.9800
C40 H40C 0.9800
C41 C42 1.395(3)
C41 H41 0.9500
C42 H42 0.9500
C43 N1 1.150(3)
N1 C44 1.452(3)
C44 C47 1.532(3)
C44 C45 1.533(3)
C44 C46 1.539(3)
C45 C50 1.538(3)
C45 H45A 0.9900
C45 H45B 0.9900
C46 C52 1.537(3)
C46 H46A 0.9900
C46 H46B 0.9900
C47 C48 1.540(3)
C47 H47A 0.9900
C47 H47B 0.9900
C48 C53 1.532(4)
C48 C49 1.536(3)
C48 H48 1.0000
C49 C50 1.531(3)
C49 H49A 0.9900
C49 H49B 0.9900
C50 C51 1.540(3)
C50 H50 1.0000
C51 C52 1.531(3)
C51 H51A 0.9900
C51 H51B 0.9900
C52 C53 1.529(3)
C52 H52 1.0000
C53 H53A 0.9900
C53 H53B 0.9900
C54 H54A 0.9900
C54 H54B 0.9900
C55 H55A 0.9900
C55 H55B 0.9900
